data_4116747
loop_
_publ_author_name
'Aya Tanatani'
'Kentaro Yamaguchi'
'Isao Azumaya'
'Ryuuta Fukutomi'
'Koichi Shudo'
'Hiroyuki Kagechika'

_publ_section_title
;
 N-Methylated Diphenylguanidines: Conformations, Propeller-Type Molecular
 Chirality, and Construction of Water-Soluble Oligomers with Multilayered
 Aromatic Structures
;
_journal_name_full 'Journal of the American Chemical Society'
_journal_page_first 6433
_journal_page_last 6442
_journal_paper_doi 10.1021/ja9806534
_journal_volume 120
_journal_year 1998
_chemical_formula_sum 'C13 H13 N3'
_chemical_formula_weight 211.27
_space_group_IT_number 19
_symmetry_cell_setting orthorhombic
_symmetry_Int_Tables_number 19
_symmetry_space_group_name_Hall 'P 2ac 2ab'
_symmetry_space_group_name_H-M 'P 21 21 21'
_audit_creation_date 'Fri Jan  9 15:37:05 1998'
_audit_creation_method 'from TEXRAY.INF file'
_cell_angle_alpha 90
_cell_angle_beta 90
_cell_angle_gamma 90
_cell_formula_units_Z 8
_cell_length_a 12.653(5)
_cell_length_b 20.54(2)
_cell_length_c 8.944(5)
_cell_measurement_reflns_used 0
_cell_measurement_temperature 288.2
_cell_measurement_theta_max 0.0
_cell_measurement_theta_min 0.0
_cell_volume 2324(3)
_computing_cell_refinement 'MSC/AFC Diffractometer Control'
_computing_data_collection 'MSC/AFC Diffractometer Control'
_computing_data_reduction teXsan
_computing_publication_material teXsan
_computing_structure_refinement teXsan
_computing_structure_solution SAPI91
_diffrn_ambient_temperature 288.2
_diffrn_measurement_device 'Rigaku RAXISII'
_diffrn_orient_matrix_UB_11 0.00000
_diffrn_orient_matrix_UB_12 0.00000
_diffrn_orient_matrix_UB_13 0.00000
_diffrn_orient_matrix_UB_21 0.00000
_diffrn_orient_matrix_UB_22 0.00000
_diffrn_orient_matrix_UB_23 0.00000
_diffrn_orient_matrix_UB_31 0.00000
_diffrn_orient_matrix_UB_32 0.00000
_diffrn_orient_matrix_UB_33 0.00000
_diffrn_radiation_detector 'Imaging Plate'
_diffrn_radiation_monochromator graphite
_diffrn_radiation_source 'Rigaku rotating anode'
_diffrn_radiation_type 'Mo K\a'
_diffrn_radiation_wavelength 0.7107
_diffrn_reflns_av_R_equivalents 0.069
_diffrn_reflns_av_sigmaI/netI 0.000
_diffrn_reflns_limit_h_max 16
_diffrn_reflns_limit_h_min 0
_diffrn_reflns_limit_k_max 26
_diffrn_reflns_limit_k_min 0
_diffrn_reflns_limit_l_max 11
_diffrn_reflns_limit_l_min -11
_diffrn_reflns_number 4670
_diffrn_reflns_reduction_process 'Lp corrections applied'
_diffrn_reflns_theta_max 0.00
_diffrn_reflns_theta_min 0.00
_diffrn_standards_decay_% 0.00
_diffrn_standards_interval_count 0
_diffrn_standards_number 0
_exptl_absorpt_coefficient_mu 0.075
_exptl_absorpt_correction_type none
_exptl_crystal_colour clear
_exptl_crystal_density_diffrn 1.207
_exptl_crystal_description prism
_exptl_crystal_F_000 896.00
_exptl_crystal_size_max 0.300
_exptl_crystal_size_mid 0.300
_exptl_crystal_size_min 0.300
_refine_diff_density_max 0.25
_refine_diff_density_min -0.25
_refine_ls_extinction_coef 0.37(3)
_refine_ls_extinction_method 'Zachariasen(1967) type 2 gaussian isotropic'
_refine_ls_goodness_of_fit_obs 1.777
_refine_ls_hydrogen_treatment noref
_refine_ls_matrix_type full
_refine_ls_number_constraints 0
_refine_ls_number_parameters 290
_refine_ls_number_reflns 2694
_refine_ls_number_restraints 0
_refine_ls_R_factor_obs 0.0848
_refine_ls_shift/esd_max 0.0240
_refine_ls_shift/esd_mean 0.0020
_refine_ls_structure_factor_coef F
_refine_ls_weighting_details 'w = 1/[\s^2^(Fo) + 0.00002|Fo|^2^]'
_refine_ls_weighting_scheme calc
_refine_ls_wR_factor_obs 0.0908
_reflns_number_observed 2694
_reflns_number_total 3231
_reflns_observed_criterion >1.5sigma(I)
_cod_data_source_file ja9806534_01.cif
_cod_data_source_block Compound_1_Chiral_Crystal
_cod_depositor_comments
;
The following automatic conversions were performed:

'_refine_ls_weighting_scheme' value 'w = 1/[\s^2^(Fo) +
0.00002|Fo|^2^]' was changed to 'calc'. New tag
'_refine_ls_weighting_details' was created. The value of the new tag
was set to 'w = 1/[\s^2^(Fo) + 0.00002|Fo|^2^]'.

Automatic conversion script
Id: cif_fix_values 3143 2015-03-26 13:38:13Z robertas 
;
_cod_original_cell_volume 2324(2)
_cod_original_sg_symbol_H-M 'P 21 21 21 '
_cod_original_formula_sum 'C13 H13 N3 '
_cod_database_code 4116747

loop_
_symmetry_equiv_pos_as_xyz
x,y,z
1/2-x,-y,1/2+z
1/2+x,1/2-y,-z
-x,1/2+y,1/2-z

loop_
_atom_site_aniso_label
_atom_site_aniso_U_11
_atom_site_aniso_U_22
_atom_site_aniso_U_33
_atom_site_aniso_U_12
_atom_site_aniso_U_13
_atom_site_aniso_U_23
N(1) 0.103(3) 0.126(3) 0.073(2) -0.011(2) 0.018(2) -0.012(2)
N(2) 0.112(3) 0.096(3) 0.066(2) -0.014(2) 0.007(2) -0.004(2)
N(3) 0.109(3) 0.116(3) 0.077(2) -0.011(2) 0.015(2) -0.020(2)
N(4) 0.147(4) 0.119(3) 0.076(2) 0.027(2) -0.011(2) 0.004(2)
N(5) 0.113(3) 0.088(2) 0.069(2) 0.004(2) -0.006(2) 0.003(2)
N(6) 0.113(3) 0.096(3) 0.067(2) 0.013(2) -0.006(2) -0.004(2)
C(1) 0.100(3) 0.090(3) 0.070(2) -0.005(2) -0.001(2) 0.014(2)
C(2) 0.099(3) 0.087(3) 0.071(2) -0.001(2) 0.001(2) 0.004(2)
C(3) 0.130(4) 0.102(5) 0.244(9) -0.020(3) 0.075(5) -0.028(5)
C(4) 0.142(6) 0.104(5) 0.32(1) -0.027(4) 0.058(7) -0.038(6)
C(5) 0.131(5) 0.104(4) 0.134(5) -0.001(4) 0.008(3) -0.005(3)
C(6) 0.107(4) 0.141(6) 0.188(6) 0.018(4) 0.024(4) 0.002(5)
C(7) 0.094(4) 0.104(4) 0.195(6) -0.002(3) 0.015(4) 0.008(4)
C(8) 0.083(3) 0.087(3) 0.077(2) -0.009(2) 0.009(2) 0.002(2)
C(9) 0.102(3) 0.093(3) 0.109(3) -0.008(2) -0.008(3) 0.003(3)
C(10) 0.119(4) 0.105(4) 0.131(5) 0.005(3) -0.001(4) 0.014(3)
C(11) 0.108(4) 0.149(5) 0.136(5) 0.033(4) -0.003(4) 0.031(5)
C(12) 0.103(4) 0.162(6) 0.106(4) 0.021(4) -0.016(3) 0.001(4)
C(13) 0.102(3) 0.121(4) 0.085(3) 0.001(3) -0.008(2) -0.004(3)
C(14) 0.095(3) 0.100(3) 0.067(2) 0.000(2) 0.009(2) -0.005(2)
C(15) 0.096(3) 0.096(3) 0.076(2) -0.005(2) -0.004(2) 0.011(2)
C(16) 0.094(3) 0.107(3) 0.078(3) -0.004(2) 0.002(2) 0.011(3)
C(17) 0.105(4) 0.133(5) 0.096(3) 0.006(3) 0.006(3) 0.023(3)
C(18) 0.104(4) 0.137(5) 0.140(5) -0.005(4) 0.009(4) 0.048(5)
C(19) 0.111(4) 0.104(4) 0.165(6) -0.024(3) -0.014(4) 0.020(4)
C(20) 0.121(4) 0.095(4) 0.127(4) -0.009(3) -0.003(3) -0.004(3)
C(21) 0.111(3) 0.095(4) 0.081(3) -0.005(3) 0.023(2) -0.015(2)
C(22) 0.162(5) 0.102(5) 0.130(4) 0.024(4) 0.038(4) -0.003(4)
C(23) 0.26(1) 0.082(5) 0.208(9) 0.021(6) 0.093(8) -0.007(5)
C(24) 0.27(1) 0.155(9) 0.147(8) -0.111(9) 0.077(8) -0.059(7)
C(25) 0.205(8) 0.196(9) 0.115(5) -0.096(8) 0.033(5) -0.028(6)
C(26) 0.133(4) 0.150(5) 0.085(3) -0.040(4) 0.005(3) -0.006(3)

loop_
_atom_site_label
_atom_site_fract_x
_atom_site_fract_y
_atom_site_fract_z
_atom_site_U_iso_or_equiv
_atom_site_thermal_displace_type
_atom_site_calc_flag
_atom_site_occupancy
N(1) 0.7685(3) 0.2667(2) -0.0320(4) 0.101(1) Uani d 1.00
N(2) 0.7048(3) 0.2798(2) 0.2116(4) 0.091(1) Uani d 1.00
N(3) 0.6508(3) 0.1944(2) 0.0602(4) 0.100(1) Uani d 1.00
N(4) 0.7466(4) 0.8330(2) -0.0440(4) 0.114(2) Uani d 1.00
N(5) 0.7889(3) 0.8228(2) 0.2088(4) 0.090(1) Uani d 1.00
N(6) 0.8439(3) 0.7471(2) 0.0318(4) 0.092(1) Uani d 1.00
C(1) 0.7920(4) 0.8026(2) 0.0727(4) 0.087(1) Uani d 1.00
C(2) 0.7353(3) 0.8818(2) 0.2397(4) 0.086(1) Uani d 1.00
C(3) 0.7850(5) 0.9399(3) 0.239(1) 0.159(3) Uani d 1.00
C(4) 0.7331(7) 0.9966(4) 0.276(2) 0.188(4) Uani d 1.00
C(5) 0.6373(6) 0.9970(3) 0.3221(8) 0.123(2) Uani d 1.00
C(6) 0.5862(5) 0.9408(4) 0.3292(9) 0.145(3) Uani d 1.00
C(7) 0.6346(4) 0.8827(3) 0.2903(9) 0.131(2) Uani d 1.00
C(8) 0.9085(3) 0.7062(2) 0.1163(5) 0.082(1) Uani d 1.00
C(9) 0.9271(4) 0.6440(2) 0.0591(6) 0.102(2) Uani d 1.00
C(10) 0.9896(5) 0.6012(3) 0.1333(8) 0.119(2) Uani d 1.00
C(11) 1.0353(4) 0.6188(4) 0.2667(8) 0.131(2) Uani d 1.00
C(12) 1.0183(4) 0.6791(4) 0.3223(7) 0.124(2) Uani d 1.00
C(13) 0.9562(4) 0.7233(3) 0.2489(5) 0.103(2) Uani d 1.00
C(14) 0.7077(4) 0.2504(2) 0.0834(4) 0.088(1) Uani d 1.00
C(15) 0.5586(4) 0.1720(2) 0.1272(5) 0.089(1) Uani d 1.00
C(16) 0.5056(4) 0.2065(2) 0.2368(5) 0.093(1) Uani d 1.00
C(17) 0.4160(4) 0.1812(3) 0.2995(6) 0.111(2) Uani d 1.00
C(18) 0.3758(5) 0.1229(4) 0.2521(8) 0.127(2) Uani d 1.00
C(19) 0.4258(5) 0.0901(3) 0.1427(9) 0.127(2) Uani d 1.00
C(20) 0.5165(5) 0.1135(3) 0.0781(6) 0.114(2) Uani d 1.00
C(21) 0.7552(4) 0.3412(2) 0.2217(5) 0.096(2) Uani d 1.00
C(22) 0.7127(5) 0.3948(3) 0.1481(7) 0.131(2) Uani d 1.00
C(23) 0.7614(9) 0.4552(4) 0.178(1) 0.182(4) Uani d 1.00
C(24) 0.840(1) 0.4630(6) 0.273(1) 0.191(5) Uani d 1.00
C(25) 0.8794(8) 0.4101(6) 0.3403(8) 0.172(4) Uani d 1.00
C(26) 0.8379(5) 0.3494(3) 0.3154(6) 0.123(2) Uani d 1.00
H(1) 0.8544 0.9376 0.2125 0.1300 Uiso calc 1.00
H(2) 0.7868 1.0329 0.2872 0.2256 Uiso calc 1.00
H(3) 0.5956 1.0401 0.3476 0.1401 Uiso calc 1.00
H(4) 0.5100 0.9320 0.3515 0.1951 Uiso calc 1.00
H(5) 0.5954 0.8385 0.2741 0.1360 Uiso calc 1.00
H(6) 0.8778 0.6312 -0.0371 0.1035 Uiso calc 1.00
H(7) 1.0182 0.5559 0.0795 0.1897 Uiso calc 1.00
H(8) 1.0784 0.5872 0.3197 0.1584 Uiso calc 1.00
H(9) 1.0541 0.6936 0.4142 0.1468 Uiso calc 1.00
H(10) 0.9516 0.7759 0.2864 0.1622 Uiso calc 1.00
H(11) 0.5311 0.2476 0.2662 0.0520 Uiso calc 1.00
H(12) 0.3729 0.2085 0.3844 0.1540 Uiso calc 1.00
H(13) 0.3119 0.1039 0.2871 0.1690 Uiso calc 1.00
H(14) 0.3954 0.0455 0.1021 0.1647 Uiso calc 1.00
H(15) 0.5655 0.0938 -0.0131 0.1633 Uiso calc 1.00
H(16) 0.6480 0.3894 0.0782 0.2830 Uiso calc 1.00
H(17) 0.7234 0.4812 0.1396 0.0728 Uiso calc 1.00
H(18) 0.8519 0.5061 0.2799 0.1440 Uiso calc 1.00
H(19) 0.9457 0.4199 0.4148 0.2994 Uiso calc 1.00
H(20) 0.8770 0.3144 0.3580 0.1497 Uiso calc 1.00
H(21) 0.6964 0.8564 -0.0263 0.0824 Uiso calc 1.00
H(23) 0.8035 0.3004 -0.0228 0.1291 Uiso calc 1.00
H(24) 0.7545 0.2506 -0.1315 0.1570 Uiso calc 1.00
H(26) 0.7474 0.8092 -0.1491 0.1236 Uiso calc 1.00
H(27) 0.8239 0.7338 -0.0639 0.1253 Uiso calc 1.00
H(28) 0.6736 0.1779 -0.0174 0.1039 Uiso calc 1.00

loop_
_atom_type_symbol
_atom_type_oxidation_number
_atom_type_number_in_cell
_atom_type_scat_dispersion_real
_atom_type_scat_dispersion_imag
_atom_type_scat_source
C 0 104 0.003 0.002
;International Tables for Crystallography
(1992, Vol. C, Tables 4.2.6.8 and 6.1.1.1)
;
H 0 104 0.000 0.000
;International Tables for Crystallography
(1992, Vol. C, Table 6.1.1.2)
;
N 0 24 0.006 0.003
;International Tables for Crystallography
(1992, Vol. C, Tables 4.2.6.8 and 6.1.1.1)
;

loop_
_geom_angle_atom_site_label_1
_geom_angle_atom_site_label_2
_geom_angle_atom_site_label_3
_geom_angle
_geom_angle_site_symmetry_1
_geom_angle_site_symmetry_2
_geom_angle_site_symmetry_3
_geom_angle_publ_flag
C(14) N(1) H(23) 116.4(4) 1_555 1_555 1_555 no
C(14) N(1) H(24) 121.6(4) 1_555 1_555 1_555 no
H(23) N(1) H(24) 118.3(4) 1_555 1_555 1_555 no
C(14) N(2) C(21) 117.2(4) 1_555 1_555 1_555 yes
C(14) N(3) C(15) 130.6(4) 1_555 1_555 1_555 yes
C(14) N(3) H(28) 106.6(4) 1_555 1_555 1_555 no
C(15) N(3) H(28) 121.6(4) 1_555 1_555 1_555 no
C(1) N(4) H(21) 117.2(4) 1_555 1_555 1_555 no
C(1) N(4) H(26) 118.0(4) 1_555 1_555 1_555 no
H(21) N(4) H(26) 117.1(4) 1_555 1_555 1_555 no
C(1) N(5) C(2) 118.4(3) 1_555 1_555 1_555 yes
C(1) N(6) C(8) 129.8(3) 1_555 1_555 1_555 yes
C(1) N(6) H(27) 111.1(4) 1_555 1_555 1_555 no
C(8) N(6) H(27) 118.6(4) 1_555 1_555 1_555 no
N(4) C(1) N(5) 124.9(4) 1_555 1_555 1_555 yes
N(4) C(1) N(6) 112.7(4) 1_555 1_555 1_555 yes
N(5) C(1) N(6) 122.5(4) 1_555 1_555 1_555 yes
N(5) C(2) C(3) 122.3(4) 1_555 1_555 1_555 yes
N(5) C(2) C(7) 122.0(4) 1_555 1_555 1_555 yes
C(3) C(2) C(7) 115.2(5) 1_555 1_555 1_555 yes
C(2) C(3) C(4) 121.8(6) 1_555 1_555 1_555 yes
C(2) C(3) H(1) 113.8(6) 1_555 1_555 1_555 no
C(4) C(3) H(1) 124.5(7) 1_555 1_555 1_555 no
C(3) C(4) C(5) 122.3(6) 1_555 1_555 1_555 yes
C(3) C(4) H(2) 109.0(8) 1_555 1_555 1_555 no
C(5) C(4) H(2) 126.6(9) 1_555 1_555 1_555 no
C(4) C(5) C(6) 118.1(6) 1_555 1_555 1_555 yes
C(4) C(5) H(3) 123.4(7) 1_555 1_555 1_555 no
C(6) C(5) H(3) 118.4(7) 1_555 1_555 1_555 no
C(5) C(6) C(7) 121.4(6) 1_555 1_555 1_555 yes
C(5) C(6) H(4) 129.6(7) 1_555 1_555 1_555 no
C(7) C(6) H(4) 108.8(7) 1_555 1_555 1_555 no
C(2) C(7) C(6) 120.9(5) 1_555 1_555 1_555 yes
C(2) C(7) H(5) 112.8(5) 1_555 1_555 1_555 no
C(6) C(7) H(5) 124.9(6) 1_555 1_555 1_555 no
N(6) C(8) C(9) 116.9(4) 1_555 1_555 1_555 yes
N(6) C(8) C(13) 124.8(4) 1_555 1_555 1_555 yes
C(9) C(8) C(13) 118.4(5) 1_555 1_555 1_555 yes
C(8) C(9) C(10) 120.9(5) 1_555 1_555 1_555 yes
C(8) C(9) H(6) 114.4(4) 1_555 1_555 1_555 no
C(10) C(9) H(6) 124.0(5) 1_555 1_555 1_555 no
C(9) C(10) C(11) 119.9(6) 1_555 1_555 1_555 yes
C(9) C(10) H(7) 121.6(6) 1_555 1_555 1_555 no
C(11) C(10) H(7) 117.4(6) 1_555 1_555 1_555 no
C(10) C(11) C(12) 119.5(6) 1_555 1_555 1_555 yes
C(10) C(11) H(8) 118.9(8) 1_555 1_555 1_555 no
C(12) C(11) H(8) 121.5(8) 1_555 1_555 1_555 no
C(11) C(12) C(13) 121.5(5) 1_555 1_555 1_555 yes
C(11) C(12) H(9) 120.8(6) 1_555 1_555 1_555 no
C(13) C(12) H(9) 117.6(7) 1_555 1_555 1_555 no
C(8) C(13) C(12) 119.7(5) 1_555 1_555 1_555 yes
C(8) C(13) H(10) 118.4(5) 1_555 1_555 1_555 no
C(12) C(13) H(10) 121.4(5) 1_555 1_555 1_555 no
N(1) C(14) N(2) 125.8(4) 1_555 1_555 1_555 yes
N(1) C(14) N(3) 113.4(4) 1_555 1_555 1_555 yes
N(2) C(14) N(3) 120.6(4) 1_555 1_555 1_555 yes
N(3) C(15) C(16) 123.1(4) 1_555 1_555 1_555 yes
N(3) C(15) C(20) 118.1(4) 1_555 1_555 1_555 yes
C(16) C(15) C(20) 118.8(5) 1_555 1_555 1_555 yes
C(15) C(16) C(17) 120.0(5) 1_555 1_555 1_555 yes
C(15) C(16) H(11) 119.3(4) 1_555 1_555 1_555 no
C(17) C(16) H(11) 120.6(5) 1_555 1_555 1_555 no
C(16) C(17) C(18) 120.8(5) 1_555 1_555 1_555 yes
C(16) C(17) H(12) 120.5(6) 1_555 1_555 1_555 no
C(18) C(17) H(12) 118.6(6) 1_555 1_555 1_555 no
C(17) C(18) C(19) 119.3(5) 1_555 1_555 1_555 yes
C(17) C(18) H(13) 124.9(8) 1_555 1_555 1_555 no
C(19) C(18) H(13) 115.7(8) 1_555 1_555 1_555 no
C(18) C(19) C(20) 121.7(6) 1_555 1_555 1_555 yes
C(18) C(19) H(14) 120.8(7) 1_555 1_555 1_555 no
C(20) C(19) H(14) 117.5(8) 1_555 1_555 1_555 no
C(15) C(20) C(19) 119.4(6) 1_555 1_555 1_555 yes
C(15) C(20) H(15) 109.6(5) 1_555 1_555 1_555 no
C(19) C(20) H(15) 131.0(6) 1_555 1_555 1_555 no
N(2) C(21) C(22) 120.1(5) 1_555 1_555 1_555 yes
N(2) C(21) C(26) 119.8(5) 1_555 1_555 1_555 yes
C(22) C(21) C(26) 119.7(5) 1_555 1_555 1_555 yes
C(21) C(22) C(23) 116.0(8) 1_555 1_555 1_555 yes
C(21) C(22) H(16) 120.4(6) 1_555 1_555 1_555 no
C(23) C(22) H(16) 123.6(8) 1_555 1_555 1_555 no
C(22) C(23) C(24) 124.0(10) 1_555 1_555 1_555 yes
C(22) C(23) H(17) 104(1) 1_555 1_555 1_555 no
C(24) C(23) H(17) 130(1) 1_555 1_555 1_555 no
C(23) C(24) C(25) 118.1(8) 1_555 1_555 1_555 yes
C(23) C(24) H(18) 106(1) 1_555 1_555 1_555 no
C(25) C(24) H(18) 134(1) 1_555 1_555 1_555 no
C(24) C(25) C(26) 121.6(9) 1_555 1_555 1_555 yes
C(24) C(25) H(19) 114.2(10) 1_555 1_555 1_555 no
C(26) C(25) H(19) 124(1) 1_555 1_555 1_555 no
C(21) C(26) C(25) 120.6(7) 1_555 1_555 1_555 yes
C(21) C(26) H(20) 123.9(6) 1_555 1_555 1_555 no
C(25) C(26) H(20) 115.0(7) 1_555 1_555 1_555 no

loop_
_geom_bond_atom_site_label_1
_geom_bond_atom_site_label_2
_geom_bond_distance
_geom_bond_site_symmetry_1
_geom_bond_site_symmetry_2
_geom_bond_publ_flag
N(1) C(14) 1.332(6) 1_555 1_555 yes
N(2) C(14) 1.297(5) 1_555 1_555 yes
N(2) C(21) 1.416(6) 1_555 1_555 yes
N(3) C(14) 1.371(6) 1_555 1_555 yes
N(3) C(15) 1.390(6) 1_555 1_555 yes
N(4) C(1) 1.344(6) 1_555 1_555 yes
N(5) C(1) 1.286(5) 1_555 1_555 yes
N(5) C(2) 1.416(6) 1_555 1_555 yes
N(6) C(1) 1.367(6) 1_555 1_555 yes
N(6) C(8) 1.395(6) 1_555 1_555 yes
C(2) C(3) 1.349(7) 1_555 1_555 yes
C(2) C(7) 1.353(7) 1_555 1_555 yes
C(3) C(4) 1.38(1) 1_555 1_555 yes
C(4) C(5) 1.282(10) 1_555 1_555 yes
C(5) C(6) 1.325(9) 1_555 1_555 yes
C(6) C(7) 1.387(9) 1_555 1_555 yes
C(8) C(9) 1.395(6) 1_555 1_555 yes
C(8) C(13) 1.375(6) 1_555 1_555 yes
C(9) C(10) 1.356(7) 1_555 1_555 yes
C(10) C(11) 1.373(9) 1_555 1_555 yes
C(11) C(12) 1.351(9) 1_555 1_555 yes
C(12) C(13) 1.368(8) 1_555 1_555 yes
C(15) C(16) 1.384(7) 1_555 1_555 yes
C(15) C(20) 1.386(7) 1_555 1_555 yes
C(16) C(17) 1.368(7) 1_555 1_555 yes
C(17) C(18) 1.367(9) 1_555 1_555 yes
C(18) C(19) 1.347(9) 1_555 1_555 yes
C(19) C(20) 1.372(9) 1_555 1_555 yes
C(21) C(22) 1.390(8) 1_555 1_555 yes
C(21) C(26) 1.349(8) 1_555 1_555 yes
C(22) C(23) 1.41(1) 1_555 1_555 yes
C(23) C(24) 1.31(2) 1_555 1_555 yes
C(24) C(25) 1.34(2) 1_555 1_555 yes
C(25) C(26) 1.37(1) 1_555 1_555 yes
